data_4029880
loop_
_publ_author_name
'Molander, Gary A.'
'Wisniewski, Steven R.'

_publ_section_title
;
 Accessing 2,1-Borazaronaphthols: Self-Arylation of
 1-Alkyl-2-aryl-3-bromo-2,1-borazaronaphthalenes.
;
_journal_issue 17
_journal_name_full 'The Journal of organic chemistry'
_journal_page_first 8339
_journal_page_last 8347
_journal_paper_doi 10.1021/jo501638q
_journal_volume 79
_journal_year 2014
_chemical_formula_sum 'C27 H22 B N O'
_chemical_formula_weight 387.27
_space_group_IT_number 15
_symmetry_cell_setting monoclinic
_symmetry_Int_Tables_number 15
_symmetry_space_group_name_Hall '-C 2yc'
_symmetry_space_group_name_H-M 'C 1 2/c 1'
_atom_sites_solution_hydrogens geom
_atom_sites_solution_primary direct
_audit_creation_method SHELXL-97
_cell_angle_alpha 90.00
_cell_angle_beta 97.043(2)
_cell_angle_gamma 90.00
_cell_formula_units_Z 8
_cell_length_a 29.4000(16)
_cell_length_b 5.6484(3)
_cell_length_c 23.9962(15)
_cell_measurement_temperature 100(1)
_cell_volume 3954.8(4)
_computing_data_collection 'Bruker APEX2'
_computing_data_reduction 'Bruker SAINT'
_computing_structure_refinement 'SHELXL-97 (Sheldrick, 2008)'
_computing_structure_solution 'SHELXS-97 (Sheldrick, 2008)'
_diffrn_ambient_temperature 100(1)
_diffrn_measured_fraction_theta_full 0.999
_diffrn_measured_fraction_theta_max 0.999
_diffrn_measurement_device 'CCD Area Detector'
_diffrn_measurement_device_type 'Bruker APEXII'
_diffrn_measurement_method 'phi and omega scans'
_diffrn_radiation_monochromator graphite
_diffrn_radiation_source 'sealed tube'
_diffrn_radiation_type MoK\a
_diffrn_radiation_wavelength 0.71073
_diffrn_reflns_av_R_equivalents 0.0269
_diffrn_reflns_av_sigmaI/netI 0.0132
_diffrn_reflns_limit_h_max 35
_diffrn_reflns_limit_h_min -34
_diffrn_reflns_limit_k_max 6
_diffrn_reflns_limit_k_min -6
_diffrn_reflns_limit_l_max 28
_diffrn_reflns_limit_l_min -28
_diffrn_reflns_number 43446
_diffrn_reflns_theta_full 25.39
_diffrn_reflns_theta_max 25.39
_diffrn_reflns_theta_min 2.07
_exptl_absorpt_coefficient_mu 0.077
_exptl_absorpt_correction_T_max 0.7452
_exptl_absorpt_correction_T_min 0.7107
_exptl_absorpt_correction_type multi-scan
_exptl_absorpt_process_details '(SADABS; Sheldrick, 2007)'
_exptl_crystal_density_diffrn 1.301
_exptl_crystal_density_method 'not measured'
_exptl_crystal_F_000 1632
_exptl_crystal_size_max 0.46
_exptl_crystal_size_mid 0.15
_exptl_crystal_size_min 0.10
_refine_diff_density_max 0.516
_refine_diff_density_min -0.248
_refine_diff_density_rms 0.038
_refine_ls_extinction_method none
_refine_ls_goodness_of_fit_ref 1.040
_refine_ls_hydrogen_treatment constr
_refine_ls_matrix_type full
_refine_ls_number_parameters 273
_refine_ls_number_reflns 3631
_refine_ls_number_restraints 0
_refine_ls_restrained_S_all 1.040
_refine_ls_R_factor_all 0.0426
_refine_ls_R_factor_gt 0.0360
_refine_ls_shift/su_max 0.001
_refine_ls_shift/su_mean 0.000
_refine_ls_structure_factor_coef Fsqd
_refine_ls_weighting_details 'calc w=1/[\s^2^(Fo^2^)+(0.0470P)^2^+3.7963P] where P=(Fo^2^+2Fc^2^)/3'
_refine_ls_weighting_scheme calc
_refine_ls_wR_factor_gt 0.0925
_refine_ls_wR_factor_ref 0.0981
_reflns_number_gt 3168
_reflns_number_total 3631
_reflns_threshold_expression >2sigma(I)
_cod_data_source_file jo501638q_si_002.cif
_cod_data_source_block shelxl
_cod_depositor_comments
;
The following automatic conversions were performed:
'_atom_site_symetry_multiplicity' tag replaced with
'_atom_site_symmetry_multiplicity'.

Automatic conversion script
Id: cif_correct_tags 1440 2010-10-19 06:21:57Z saulius 

 Adding full bibliography for 4029880--4029881.cif.
;
_cod_original_sg_symbol_H-M 'C 2/c      '
_cod_database_code 4029880

loop_
_symmetry_equiv_pos_as_xyz
'x, y, z'
'-x, y, -z+1/2'
'x+1/2, y+1/2, z'
'-x+1/2, y+1/2, -z+1/2'
'-x, -y, -z'
'x, -y, z-1/2'
'-x+1/2, -y+1/2, -z'
'x+1/2, -y+1/2, z-1/2'

loop_
_atom_site_label
_atom_site_type_symbol
_atom_site_fract_x
_atom_site_fract_y
_atom_site_fract_z
_atom_site_U_iso_or_equiv
_atom_site_adp_type
_atom_site_occupancy
_atom_site_symmetry_multiplicity
_atom_site_calc_flag
_atom_site_refinement_flags
C1 C 0.60187(4) 0.1613(2) 0.15601(5) 0.0186(3) Uani 1 1 d .
C2 C 0.63780(4) -0.0026(2) 0.16401(5) 0.0204(3) Uani 1 1 d .
H2 H 0.6396 -0.1220 0.1377 0.027 Uiso 1 1 calc R
C3 C 0.67056(4) 0.0100(2) 0.21018(5) 0.0197(3) Uani 1 1 d .
H3 H 0.6941 -0.1008 0.2140 0.026 Uiso 1 1 calc R
C4 C 0.66948(4) 0.1849(2) 0.25166(5) 0.0174(3) Uani 1 1 d .
C5 C 0.63258(4) 0.3404(2) 0.24475(5) 0.0185(3) Uani 1 1 d .
H5 H 0.6302 0.4544 0.2722 0.025 Uiso 1 1 calc R
C6 C 0.59881(4) 0.3333(2) 0.19830(5) 0.0184(3) Uani 1 1 d .
C7 C 0.56035(4) 0.4933(2) 0.19461(5) 0.0201(3) Uani 1 1 d .
H7 H 0.5581 0.5966 0.2243 0.027 Uiso 1 1 calc R
C8 C 0.52739(4) 0.5004(2) 0.14994(5) 0.0208(3) Uani 1 1 d .
C9 C 0.57332(4) -0.0177(2) 0.06495(5) 0.0218(3) Uani 1 1 d .
H9a H 0.5451 -0.0174 0.0394 0.029 Uiso 1 1 calc R
H9b H 0.5758 -0.1710 0.0833 0.029 Uiso 1 1 calc R
C10 C 0.61308(4) 0.0099(2) 0.03090(5) 0.0199(3) Uani 1 1 d .
C11 C 0.62162(5) -0.1721(2) -0.00558(5) 0.0226(3) Uani 1 1 d .
H11 H 0.6028 -0.3049 -0.0087 0.030 Uiso 1 1 calc R
C12 C 0.65774(5) -0.1579(3) -0.03728(5) 0.0253(3) Uani 1 1 d .
H12 H 0.6629 -0.2802 -0.0617 0.034 Uiso 1 1 calc R
C13 C 0.68624(5) 0.0383(3) -0.03278(6) 0.0266(3) Uani 1 1 d .
H13 H 0.7108 0.0470 -0.0537 0.035 Uiso 1 1 calc R
C14 C 0.67804(5) 0.2208(3) 0.00300(6) 0.0247(3) Uani 1 1 d .
H14 H 0.6970 0.3533 0.0060 0.033 Uiso 1 1 calc R
C15 C 0.64145(4) 0.2068(2) 0.03460(5) 0.0217(3) Uani 1 1 d .
H15 H 0.6360 0.3307 0.0584 0.029 Uiso 1 1 calc R
C16 C 0.70581(4) 0.1997(2) 0.30058(5) 0.0182(3) Uani 1 1 d .
C17 C 0.73785(4) 0.0187(2) 0.31265(5) 0.0215(3) Uani 1 1 d .
H17 H 0.7365 -0.1143 0.2897 0.029 Uiso 1 1 calc R
C18 C 0.77171(5) 0.0329(2) 0.35822(6) 0.0234(3) Uani 1 1 d .
H18 H 0.7928 -0.0894 0.3651 0.031 Uiso 1 1 calc R
C19 C 0.77426(4) 0.2274(2) 0.39343(5) 0.0226(3) Uani 1 1 d .
H19 H 0.7965 0.2354 0.4244 0.030 Uiso 1 1 calc R
C20 C 0.74311(4) 0.4102(3) 0.38185(5) 0.0230(3) Uani 1 1 d .
H20 H 0.7446 0.5425 0.4051 0.031 Uiso 1 1 calc R
C21 C 0.70968(4) 0.3976(2) 0.33588(5) 0.0208(3) Uani 1 1 d .
H21 H 0.6894 0.5232 0.3284 0.028 Uiso 1 1 calc R
C22 C 0.48696(4) 0.6575(2) 0.15049(5) 0.0207(3) Uani 1 1 d .
C23 C 0.49035(4) 0.8766(2) 0.17771(5) 0.0225(3) Uani 1 1 d .
H23 H 0.5189 0.9306 0.1938 0.030 Uiso 1 1 calc R
C24 C 0.45190(5) 1.0145(3) 0.18111(6) 0.0264(3) Uani 1 1 d .
H24 H 0.4547 1.1584 0.2001 0.035 Uiso 1 1 calc R
C25 C 0.40920(5) 0.9396(3) 0.15643(6) 0.0270(3) Uani 1 1 d .
H25 H 0.3834 1.0325 0.1588 0.036 Uiso 1 1 calc R
C26 C 0.40531(5) 0.7250(3) 0.12829(6) 0.0257(3) Uani 1 1 d .
H26 H 0.3768 0.6748 0.1112 0.034 Uiso 1 1 calc R
C27 C 0.44362(4) 0.5850(3) 0.12549(5) 0.0234(3) Uani 1 1 d .
H27 H 0.4405 0.4407 0.1067 0.031 Uiso 1 1 calc R
B1 B 0.53390(5) 0.3363(3) 0.10002(6) 0.0227(3) Uani 1 1 d .
N1 N 0.56997(4) 0.1645(2) 0.10779(4) 0.0207(2) Uani 1 1 d .
O1 O 0.50893(3) 0.34444(19) 0.04757(4) 0.0302(2) Uani 1 1 d .
H1 H 0.4917 0.4593 0.0457 0.045 Uiso 1 1 calc R

loop_
_atom_site_aniso_label
_atom_site_aniso_U_11
_atom_site_aniso_U_22
_atom_site_aniso_U_33
_atom_site_aniso_U_23
_atom_site_aniso_U_13
_atom_site_aniso_U_12
C1 0.0160(6) 0.0226(7) 0.0174(6) 0.0008(5) 0.0034(5) -0.0019(5)
C2 0.0214(6) 0.0206(7) 0.0199(6) -0.0040(5) 0.0051(5) 0.0011(5)
C3 0.0170(6) 0.0208(7) 0.0218(6) 0.0018(5) 0.0043(5) 0.0032(5)
C4 0.0161(6) 0.0193(6) 0.0177(6) 0.0026(5) 0.0050(5) -0.0021(5)
C5 0.0194(6) 0.0198(6) 0.0169(6) -0.0019(5) 0.0044(5) -0.0013(5)
C6 0.0168(6) 0.0207(6) 0.0182(6) 0.0003(5) 0.0042(5) -0.0004(5)
C7 0.0209(6) 0.0208(7) 0.0194(6) -0.0020(5) 0.0053(5) 0.0015(5)
C8 0.0183(6) 0.0235(7) 0.0211(6) 0.0007(5) 0.0039(5) 0.0011(5)
C9 0.0185(6) 0.0250(7) 0.0211(6) -0.0050(5) 0.0000(5) 0.0006(5)
C10 0.0191(6) 0.0238(7) 0.0156(6) -0.0004(5) -0.0026(5) 0.0051(5)
C11 0.0252(7) 0.0220(7) 0.0193(6) -0.0020(5) -0.0023(5) 0.0026(5)
C12 0.0317(7) 0.0266(7) 0.0178(6) -0.0008(5) 0.0034(5) 0.0102(6)
C13 0.0256(7) 0.0344(8) 0.0207(7) 0.0055(6) 0.0064(5) 0.0084(6)
C14 0.0244(7) 0.0260(7) 0.0232(7) 0.0039(6) 0.0011(5) 0.0006(6)
C15 0.0237(7) 0.0218(7) 0.0188(6) -0.0019(5) -0.0002(5) 0.0042(5)
C16 0.0160(6) 0.0221(7) 0.0176(6) 0.0028(5) 0.0059(5) -0.0029(5)
C17 0.0223(7) 0.0213(7) 0.0211(6) 0.0002(5) 0.0031(5) -0.0001(5)
C18 0.0205(7) 0.0250(7) 0.0246(7) 0.0060(5) 0.0018(5) 0.0008(5)
C19 0.0185(6) 0.0312(7) 0.0177(6) 0.0047(5) 0.0008(5) -0.0051(6)
C20 0.0219(7) 0.0265(7) 0.0212(6) -0.0033(6) 0.0049(5) -0.0043(6)
C21 0.0177(6) 0.0227(7) 0.0225(6) 0.0001(5) 0.0040(5) 0.0006(5)
C22 0.0204(6) 0.0259(7) 0.0161(6) 0.0022(5) 0.0026(5) 0.0027(5)
C23 0.0221(7) 0.0264(7) 0.0189(6) 0.0018(5) 0.0020(5) 0.0021(6)
C24 0.0325(8) 0.0257(7) 0.0211(7) -0.0007(6) 0.0029(6) 0.0070(6)
C25 0.0252(7) 0.0332(8) 0.0229(7) 0.0033(6) 0.0039(5) 0.0120(6)
C26 0.0195(6) 0.0345(8) 0.0226(7) 0.0034(6) 0.0003(5) 0.0039(6)
C27 0.0237(7) 0.0266(7) 0.0194(6) -0.0005(6) 0.0008(5) 0.0030(6)
B1 0.0187(7) 0.0280(8) 0.0213(7) 0.0003(6) 0.0020(6) 0.0003(6)
N1 0.0176(5) 0.0263(6) 0.0180(5) -0.0048(5) 0.0019(4) 0.0003(5)
O1 0.0292(5) 0.0376(6) 0.0227(5) -0.0043(4) -0.0013(4) 0.0106(4)

loop_
_atom_type_symbol
_atom_type_description
_atom_type_scat_dispersion_real
_atom_type_scat_dispersion_imag
_atom_type_scat_source
C C 0.0033 0.0016 'International Tables Vol C Tables 4.2.6.8 and 6.1.1.4'
H H 0.0000 0.0000 'International Tables Vol C Tables 4.2.6.8 and 6.1.1.4'
B B 0.0013 0.0007 'International Tables Vol C Tables 4.2.6.8 and 6.1.1.4'
N N 0.0061 0.0033 'International Tables Vol C Tables 4.2.6.8 and 6.1.1.4'
O O 0.0106 0.0060 'International Tables Vol C Tables 4.2.6.8 and 6.1.1.4'

loop_
_geom_angle_atom_site_label_1
_geom_angle_atom_site_label_2
_geom_angle_atom_site_label_3
_geom_angle
N1 C1 C2 122.72(11)
N1 C1 C6 119.32(11)
C2 C1 C6 117.94(11)
C3 C2 C1 121.17(12)
C2 C3 C4 122.11(12)
C5 C4 C3 116.41(11)
C5 C4 C16 122.16(11)
C3 C4 C16 121.43(11)
C4 C5 C6 122.95(12)
C5 C6 C1 119.31(11)
C5 C6 C7 120.36(11)
C1 C6 C7 120.29(11)
C8 C7 C6 123.14(12)
C7 C8 C22 120.43(12)
C7 C8 B1 116.82(12)
C22 C8 B1 122.75(11)
N1 C9 C10 115.38(11)
C15 C10 C11 118.61(12)
C15 C10 C9 123.11(12)
C11 C10 C9 118.28(12)
C12 C11 C10 120.85(13)
C11 C12 C13 120.13(13)
C14 C13 C12 119.68(13)
C13 C14 C15 120.09(13)
C10 C15 C14 120.64(12)
C17 C16 C21 117.18(12)
C17 C16 C4 121.51(12)
C21 C16 C4 121.30(11)
C18 C17 C16 121.45(12)
C19 C18 C17 120.49(12)
C18 C19 C20 119.00(12)
C19 C20 C21 120.52(13)
C20 C21 C16 121.34(12)
C23 C22 C27 117.91(12)
C23 C22 C8 121.48(12)
C27 C22 C8 120.56(12)
C24 C23 C22 120.93(12)
C23 C24 C25 120.43(13)
C26 C25 C24 119.43(12)
C27 C26 C25 120.30(13)
C26 C27 C22 120.96(13)
O1 B1 N1 116.40(12)
O1 B1 C8 125.82(12)
N1 B1 C8 117.75(12)
C1 N1 B1 121.82(11)
C1 N1 C9 118.39(10)
B1 N1 C9 119.77(11)

loop_
_geom_bond_atom_site_label_1
_geom_bond_atom_site_label_2
_geom_bond_distance
C1 N1 1.3975(16)
C1 C2 1.3999(18)
C1 C6 1.4158(18)
C2 C3 1.3778(18)
C3 C4 1.4055(18)
C4 C5 1.3901(18)
C4 C16 1.4893(17)
C5 C6 1.3994(18)
C6 C7 1.4416(18)
C7 C8 1.3547(18)
C8 C22 1.4848(18)
C8 B1 1.545(2)
C9 N1 1.4665(16)
C9 C10 1.5142(18)
C10 C15 1.3867(19)
C10 C11 1.3929(18)
C11 C12 1.3822(19)
C12 C13 1.385(2)
C13 C14 1.382(2)
C14 C15 1.3922(19)
C16 C17 1.3963(18)
C16 C21 1.3985(18)
C17 C18 1.3878(19)
C18 C19 1.382(2)
C19 C20 1.3856(19)
C20 C21 1.3865(18)
C22 C23 1.3975(19)
C22 C27 1.4013(19)
C23 C24 1.3835(19)
C24 C25 1.387(2)
C25 C26 1.385(2)
C26 C27 1.3846(19)
B1 O1 1.3779(17)
B1 N1 1.4325(19)
